data_2232915
loop_
_publ_author_name
'Wang, Chen-Yi'
'Hu, Juan-Juan'
'Tu, Hai-Yu'
'Zhu, Pei-Fei'
'Sheng, Su-Jun'

_publ_section_title
;
 {4-Dimethylamino-<i>N</i>'-[1-(2-oxidophenyl)ethylidene]benzohydrazidato}(methanolato)oxidovanadium(V)
;
_journal_coeditor_code QM2035
_journal_issue 12
_journal_name_full 'Acta Crystallographica Section E'
_journal_page_first m1836
_journal_paper_doi 10.1107/S1600536811050173
_journal_volume 67
_journal_year 2011
_chemical_formula_iupac '[V (C17 H17 N3 O2) (C H3 O) O]'
_chemical_formula_moiety 'C18 H20 N3 O4 V'
_chemical_formula_sum 'C18 H20 N3 O4 V'
_chemical_formula_weight 393.31
_chemical_name_systematic
;
{4-Dimethylamino-<i>N</i>'-[1-(2-
oxidophenyl)ethylidene]benzohydrazidato}(methanolato)oxidovanadium(V)
;
_space_group_IT_number 14
_symmetry_cell_setting monoclinic
_symmetry_space_group_name_Hall '-P 2yn'
_symmetry_space_group_name_H-M 'P 1 21/n 1'
_atom_sites_solution_hydrogens geom
_atom_sites_solution_primary direct
_atom_sites_solution_secondary difmap
_audit_creation_method SHELXL-97
_cell_angle_alpha 90.00
_cell_angle_beta 97.317(3)
_cell_angle_gamma 90.00
_cell_formula_units_Z 4
_cell_length_a 7.4670(15)
_cell_length_b 16.769(3)
_cell_length_c 14.301(3)
_cell_measurement_reflns_used 1094
_cell_measurement_temperature 298(2)
_cell_measurement_theta_max 24.5
_cell_measurement_theta_min 2.5
_cell_volume 1776.1(6)
_computing_cell_refinement 'SAINT (Bruker, 1998)'
_computing_data_collection 'SMART (Bruker, 1998)'
_computing_data_reduction 'SAINT (Bruker, 1998)'
_computing_molecular_graphics 'SHELXTL (Sheldrick, 2008)'
_computing_publication_material 'SHELXTL (Sheldrick, 2008)'
_computing_structure_refinement 'SHELXL97 (Sheldrick, 2008)'
_computing_structure_solution 'SHELXS97 (Sheldrick, 2008)'
_diffrn_ambient_temperature 298(2)
_diffrn_measured_fraction_theta_full 0.973
_diffrn_measured_fraction_theta_max 0.973
_diffrn_measurement_device_type 'Bruker SMART CCD area-detector'
_diffrn_measurement_method '\w scan'
_diffrn_radiation_monochromator graphite
_diffrn_radiation_source 'fine-focus sealed tube'
_diffrn_radiation_type MoK\a
_diffrn_radiation_wavelength 0.71073
_diffrn_reflns_av_R_equivalents 0.0860
_diffrn_reflns_av_sigmaI/netI 0.0960
_diffrn_reflns_limit_h_max 9
_diffrn_reflns_limit_h_min -9
_diffrn_reflns_limit_k_max 21
_diffrn_reflns_limit_k_min -21
_diffrn_reflns_limit_l_max 17
_diffrn_reflns_limit_l_min -17
_diffrn_reflns_number 14014
_diffrn_reflns_theta_full 27.00
_diffrn_reflns_theta_max 27.00
_diffrn_reflns_theta_min 1.88
_diffrn_standards_number 0
_exptl_absorpt_coefficient_mu 0.587
_exptl_absorpt_correction_T_max 0.8343
_exptl_absorpt_correction_T_min 0.8120
_exptl_absorpt_correction_type multi-scan
_exptl_absorpt_process_details '(SADABS; Sheldrick, 1996)'
_exptl_crystal_colour brown
_exptl_crystal_density_diffrn 1.471
_exptl_crystal_density_method 'not measured'
_exptl_crystal_description block
_exptl_crystal_F_000 816
_exptl_crystal_size_max 0.37
_exptl_crystal_size_mid 0.35
_exptl_crystal_size_min 0.32
_refine_diff_density_max 0.406
_refine_diff_density_min -0.345
_refine_ls_extinction_method none
_refine_ls_goodness_of_fit_ref 1.043
_refine_ls_hydrogen_treatment constr
_refine_ls_matrix_type full
_refine_ls_number_parameters 239
_refine_ls_number_reflns 3784
_refine_ls_number_restraints 0
_refine_ls_restrained_S_all 1.043
_refine_ls_R_factor_all 0.1437
_refine_ls_R_factor_gt 0.0832
_refine_ls_shift/su_max 0.001
_refine_ls_shift/su_mean 0.000
_refine_ls_structure_factor_coef Fsqd
_refine_ls_weighting_details 'calc w=1/[\s^2^(Fo^2^)+(0.0631P)^2^+2.2577P] where P=(Fo^2^+2Fc^2^)/3'
_refine_ls_weighting_scheme calc
_refine_ls_wR_factor_gt 0.1617
_refine_ls_wR_factor_ref 0.1851
_reflns_number_gt 2320
_reflns_number_total 3784
_reflns_threshold_expression I>2\s(I)
_cod_data_source_file qm2035.cif
_cod_data_source_block I
_cod_original_sg_symbol_H-M 'P 21/n'
_cod_database_code 2232915
_cod_database_fobs_code 2232915

loop_
_symmetry_equiv_pos_as_xyz
'x, y, z'
'-x+1/2, y+1/2, -z+1/2'
'-x, -y, -z'
'x-1/2, -y-1/2, z-1/2'

loop_
_atom_site_type_symbol
_atom_site_label
_atom_site_fract_x
_atom_site_fract_y
_atom_site_fract_z
_atom_site_U_iso_or_equiv
_atom_site_adp_type
_atom_site_calc_flag
_atom_site_refinement_flags
_atom_site_occupancy
_atom_site_symmetry_multiplicity
V V1 0.10795(12) 0.13127(5) 0.77749(6) 0.0388(3) Uani d . 1 1
N N1 0.1980(5) 0.1517(2) 0.9197(3) 0.0358(9) Uani d . 1 1
N N2 0.2327(6) 0.0829(2) 0.9744(3) 0.0408(10) Uani d . 1 1
N N3 0.3041(7) -0.2889(3) 1.0718(3) 0.0524(12) Uani d . 1 1
O O1 0.0163(5) 0.23203(18) 0.7837(2) 0.0412(9) Uani d . 1 1
O O2 0.2945(5) 0.1411(2) 0.7370(2) 0.0504(9) Uani d . 1 1
O O3 -0.0496(5) 0.0947(2) 0.6833(2) 0.0492(10) Uani d . 1 1
O O4 0.1059(5) 0.02996(19) 0.8355(2) 0.0461(9) Uani d . 1 1
C C1 0.1993(7) 0.2944(3) 0.9142(3) 0.0384(12) Uani d . 1 1
C C2 0.0922(7) 0.2980(3) 0.8249(4) 0.0403(12) Uani d . 1 1
C C3 0.0610(7) 0.3703(3) 0.7791(4) 0.0492(13) Uani d . 1 1
H H3 -0.0122 0.3726 0.7215 0.059 Uiso calc R 1 1
C C4 0.1378(8) 0.4385(3) 0.8187(5) 0.0592(16) Uani d . 1 1
H H4 0.1179 0.4868 0.7871 0.071 Uiso calc R 1 1
C C5 0.2445(9) 0.4365(4) 0.9049(5) 0.0658(18) Uani d . 1 1
H H5 0.2977 0.4830 0.9309 0.079 Uiso calc R 1 1
C C6 0.2712(8) 0.3661(3) 0.9516(4) 0.0555(15) Uani d . 1 1
H H6 0.3400 0.3657 1.0106 0.067 Uiso calc R 1 1
C C7 0.2311(7) 0.2191(3) 0.9642(3) 0.0402(12) Uani d . 1 1
C C8 0.3029(8) 0.2198(3) 1.0662(4) 0.0557(15) Uani d . 1 1
H H8A 0.2411 0.1803 1.0987 0.084 Uiso calc R 1 1
H H8B 0.2842 0.2715 1.0921 0.084 Uiso calc R 1 1
H H8C 0.4297 0.2080 1.0736 0.084 Uiso calc R 1 1
C C9 0.1847(7) 0.0219(3) 0.9224(3) 0.0397(12) Uani d . 1 1
C C10 0.2147(7) -0.0592(3) 0.9614(3) 0.0393(12) Uani d . 1 1
C C11 0.1577(7) -0.1257(3) 0.9080(3) 0.0446(13) Uani d . 1 1
H H11 0.0989 -0.1189 0.8472 0.053 Uiso calc R 1 1
C C12 0.1870(7) -0.2012(3) 0.9435(4) 0.0444(13) Uani d . 1 1
H H12 0.1489 -0.2448 0.9059 0.053 Uiso calc R 1 1
C C13 0.2734(7) -0.2142(3) 1.0356(3) 0.0396(12) Uani d . 1 1
C C14 0.3301(7) -0.1464(3) 1.0886(3) 0.0434(13) Uani d . 1 1
H H14 0.3884 -0.1525 1.1496 0.052 Uiso calc R 1 1
C C15 0.3009(7) -0.0714(3) 1.0520(3) 0.0443(13) Uani d . 1 1
H H15 0.3400 -0.0275 1.0888 0.053 Uiso calc R 1 1
C C16 0.3821(8) -0.3013(3) 1.1697(4) 0.0532(15) Uani d . 1 1
H H16A 0.4991 -0.2768 1.1802 0.080 Uiso calc R 1 1
H H16B 0.3934 -0.3574 1.1822 0.080 Uiso calc R 1 1
H H16C 0.3050 -0.2778 1.2109 0.080 Uiso calc R 1 1
C C17 0.2427(9) -0.3588(3) 1.0172(4) 0.0625(17) Uani d . 1 1
H H17A 0.1134 -0.3619 1.0116 0.094 Uiso calc R 1 1
H H17B 0.2941 -0.4058 1.0483 0.094 Uiso calc R 1 1
H H17C 0.2800 -0.3551 0.9555 0.094 Uiso calc R 1 1
C C18 -0.2125(9) 0.0551(4) 0.6885(4) 0.0698(19) Uani d . 1 1
H H18A -0.1942 0.0135 0.7349 0.105 Uiso calc R 1 1
H H18B -0.2551 0.0322 0.6282 0.105 Uiso calc R 1 1
H H18C -0.3003 0.0922 0.7059 0.105 Uiso calc R 1 1

loop_
_atom_site_aniso_label
_atom_site_aniso_U_11
_atom_site_aniso_U_22
_atom_site_aniso_U_33
_atom_site_aniso_U_12
_atom_site_aniso_U_13
_atom_site_aniso_U_23
V1 0.0510(6) 0.0343(5) 0.0295(4) 0.0004(4) -0.0007(4) -0.0003(4)
N1 0.037(2) 0.033(2) 0.036(2) 0.0009(18) 0.0023(18) -0.0049(17)
N2 0.050(3) 0.038(2) 0.034(2) 0.002(2) 0.0012(19) 0.0052(19)
N3 0.076(3) 0.044(3) 0.037(2) 0.006(2) 0.007(2) 0.000(2)
O1 0.047(2) 0.0345(19) 0.0398(19) 0.0037(16) -0.0043(16) -0.0023(15)
O2 0.056(2) 0.051(2) 0.045(2) 0.0061(18) 0.0107(18) -0.0004(17)
O3 0.067(3) 0.040(2) 0.037(2) -0.0089(19) -0.0069(18) 0.0006(16)
O4 0.063(2) 0.039(2) 0.0331(19) 0.0004(18) -0.0069(17) 0.0053(15)
C1 0.039(3) 0.039(3) 0.040(3) -0.003(2) 0.014(2) -0.015(2)
C2 0.039(3) 0.035(3) 0.049(3) 0.002(2) 0.010(2) -0.009(2)
C3 0.057(4) 0.042(3) 0.050(3) -0.001(3) 0.009(3) -0.003(3)
C4 0.068(4) 0.043(3) 0.070(4) 0.002(3) 0.021(3) 0.000(3)
C5 0.069(4) 0.047(4) 0.084(5) -0.020(3) 0.018(4) -0.023(3)
C6 0.056(4) 0.053(4) 0.059(4) -0.007(3) 0.011(3) -0.017(3)
C7 0.042(3) 0.044(3) 0.036(3) 0.000(2) 0.008(2) -0.003(2)
C8 0.062(4) 0.062(4) 0.040(3) -0.002(3) -0.005(3) -0.012(3)
C9 0.034(3) 0.047(3) 0.040(3) 0.000(2) 0.012(2) -0.004(2)
C10 0.041(3) 0.042(3) 0.035(3) 0.002(2) 0.007(2) 0.009(2)
C11 0.046(3) 0.052(3) 0.034(3) -0.003(3) 0.001(2) 0.000(3)
C12 0.051(3) 0.041(3) 0.041(3) -0.007(3) 0.004(3) -0.005(2)
C13 0.043(3) 0.038(3) 0.039(3) 0.002(2) 0.011(2) 0.007(2)
C14 0.048(3) 0.047(3) 0.032(3) 0.006(2) -0.006(2) 0.002(2)
C15 0.053(3) 0.041(3) 0.038(3) -0.004(3) 0.001(2) 0.000(2)
C16 0.064(4) 0.052(3) 0.044(3) 0.013(3) 0.008(3) 0.013(3)
C17 0.083(5) 0.050(4) 0.056(4) 0.006(3) 0.010(3) 0.002(3)
C18 0.082(5) 0.075(4) 0.050(4) -0.021(4) -0.005(3) -0.009(3)

loop_
_atom_type_symbol
_atom_type_description
_atom_type_scat_dispersion_real
_atom_type_scat_dispersion_imag
_atom_type_scat_source
C C 0.0033 0.0016 'International Tables Vol C Tables 4.2.6.8 and 6.1.1.4'
H H 0.0000 0.0000 'International Tables Vol C Tables 4.2.6.8 and 6.1.1.4'
N N 0.0061 0.0033 'International Tables Vol C Tables 4.2.6.8 and 6.1.1.4'
O O 0.0106 0.0060 'International Tables Vol C Tables 4.2.6.8 and 6.1.1.4'
V V 0.3005 0.5294 'International Tables Vol C Tables 4.2.6.8 and 6.1.1.4'

loop_
_geom_angle_atom_site_label_1
_geom_angle_atom_site_label_2
_geom_angle_atom_site_label_3
_geom_angle
O2 V1 O3 106.64(18)
O2 V1 O1 105.91(17)
O3 V1 O1 98.04(16)
O2 V1 O4 108.07(17)
O3 V1 O4 88.89(15)
O1 V1 O4 141.65(16)
O2 V1 N1 98.64(17)
O3 V1 N1 153.28(17)
O1 V1 N1 82.92(15)
O4 V1 N1 74.93(14)
C7 N1 N2 115.5(4)
C7 N1 V1 129.4(3)
N2 N1 V1 115.0(3)
C9 N2 N1 108.3(4)
C13 N3 C17 120.8(4)
C13 N3 C16 121.5(4)
C17 N3 C16 117.4(4)
C2 O1 V1 129.9(3)
C18 O3 V1 128.3(3)
C9 O4 V1 118.7(3)
C6 C1 C2 117.0(5)
C6 C1 C7 121.9(5)
C2 C1 C7 121.1(4)
O1 C2 C3 118.6(5)
O1 C2 C1 121.2(4)
C3 C2 C1 120.2(5)
C4 C3 C2 120.0(5)
C4 C3 H3 120.0
C2 C3 H3 120.0
C3 C4 C5 120.9(6)
C3 C4 H4 119.6
C5 C4 H4 119.6
C6 C5 C4 119.5(5)
C6 C5 H5 120.3
C4 C5 H5 120.3
C5 C6 C1 122.3(6)
C5 C6 H6 118.8
C1 C6 H6 118.8
N1 C7 C1 120.2(4)
N1 C7 C8 120.5(5)
C1 C7 C8 119.3(5)
C7 C8 H8A 109.5
C7 C8 H8B 109.5
H8A C8 H8B 109.5
C7 C8 H8C 109.5
H8A C8 H8C 109.5
H8B C8 H8C 109.5
N2 C9 O4 121.5(5)
N2 C9 C10 119.7(5)
O4 C9 C10 118.8(4)
C15 C10 C11 118.0(5)
C15 C10 C9 121.3(5)
C11 C10 C9 120.7(5)
C12 C11 C10 121.0(5)
C12 C11 H11 119.5
C10 C11 H11 119.5
C11 C12 C13 121.4(5)
C11 C12 H12 119.3
C13 C12 H12 119.3
N3 C13 C14 121.0(5)
N3 C13 C12 122.1(5)
C14 C13 C12 116.9(4)
C15 C14 C13 121.1(5)
C15 C14 H14 119.5
C13 C14 H14 119.5
C14 C15 C10 121.6(5)
C14 C15 H15 119.2
C10 C15 H15 119.2
N3 C16 H16A 109.5
N3 C16 H16B 109.5
H16A C16 H16B 109.5
N3 C16 H16C 109.5
H16A C16 H16C 109.5
H16B C16 H16C 109.5
N3 C17 H17A 109.5
N3 C17 H17B 109.5
H17A C17 H17B 109.5
N3 C17 H17C 109.5
H17A C17 H17C 109.5
H17B C17 H17C 109.5
O3 C18 H18A 109.5
O3 C18 H18B 109.5
H18A C18 H18B 109.5
O3 C18 H18C 109.5
H18A C18 H18C 109.5
H18B C18 H18C 109.5

loop_
_geom_bond_atom_site_label_1
_geom_bond_atom_site_label_2
_geom_bond_distance
_geom_bond_publ_flag
V1 O2 1.584(4) y
V1 O3 1.781(3) y
V1 O1 1.830(3) y
V1 O4 1.891(3) y
V1 N1 2.087(4) y
N1 C7 1.305(6) ?
N1 N2 1.399(5) ?
N2 C9 1.289(6) ?
N3 C13 1.363(6) ?
N3 C17 1.451(7) ?
N3 C16 1.461(6) ?
O1 C2 1.343(5) ?
O3 C18 1.396(7) ?
O4 C9 1.312(6) ?
C1 C6 1.395(7) ?
C1 C2 1.420(7) ?
C1 C7 1.456(7) ?
C2 C3 1.384(7) ?
C3 C4 1.369(7) ?
C3 H3 0.9300 ?
C4 C5 1.381(8) ?
C4 H4 0.9300 ?
C5 C6 1.358(8) ?
C5 H5 0.9300 ?
C6 H6 0.9300 ?
C7 C8 1.489(7) ?
C8 H8A 0.9600 ?
C8 H8B 0.9600 ?
C8 H8C 0.9600 ?
C9 C10 1.477(7) ?
C10 C15 1.386(7) ?
C10 C11 1.387(7) ?
C11 C12 1.372(7) ?
C11 H11 0.9300 ?
C12 C13 1.408(7) ?
C12 H12 0.9300 ?
C13 C14 1.401(7) ?
C14 C15 1.369(7) ?
C14 H14 0.9300 ?
C15 H15 0.9300 ?
C16 H16A 0.9600 ?
C16 H16B 0.9600 ?
C16 H16C 0.9600 ?
C17 H17A 0.9600 ?
C17 H17B 0.9600 ?
C17 H17C 0.9600 ?
C18 H18A 0.9600 ?
C18 H18B 0.9600 ?
C18 H18C 0.9600 ?
